data_7019740
loop_
_publ_author_name
'Nicholson, Brian K.'
'Clark, Christopher J.'
'Telfer, Shane G.'
'Groutso, Tania'

_publ_section_title
;
 Isopolyoxometalates derived from arylstibonic acids with
 &quot;reverse-Keggin ion&quot; structures based on [M(RSb)(12)O(28)]
 cores, M = Co(ii) or Zn(ii).
;
_journal_issue 33
_journal_name_full 'Dalton transactions (Cambridge, England : 2003)'
_journal_page_first 9964
_journal_page_last 9970
_journal_paper_doi 10.1039/c2dt30341h
_journal_volume 41
_journal_year 2012
_chemical_formula_moiety
;
C72 H72 Cl12 Co5 O40 Sb12, 2Cl, 19(H2 O)

;
_chemical_formula_sum 'C72 H116 Cl14 Co5 O62 Sb12'
_chemical_formula_weight 4225.60
_chemical_name_systematic
;
?
;
_space_group_IT_number 155
_symmetry_cell_setting trigonal
_symmetry_space_group_name_Hall 'R 3 2"'
_symmetry_space_group_name_H-M 'R 3 2 :H'
_atom_sites_solution_hydrogens geom
_atom_sites_solution_primary direct
_atom_sites_solution_secondary difmap
_audit_creation_method SHELXL-97
_cell_angle_alpha 90.00
_cell_angle_beta 90.00
_cell_angle_gamma 120.00
_cell_formula_units_Z 6
_cell_length_a 23.7522(3)
_cell_length_b 23.7522(3)
_cell_length_c 44.6195(15)
_cell_measurement_reflns_used 9276
_cell_measurement_temperature 93(2)
_cell_measurement_theta_max 26
_cell_measurement_theta_min 2
_cell_volume 21800.3(8)
_computing_structure_refinement 'SHELXL-97 (Sheldrick, 1997)'
_diffrn_ambient_temperature 93(2)
_diffrn_measured_fraction_theta_full 0.993
_diffrn_measured_fraction_theta_max 0.993
_diffrn_radiation_monochromator graphite
_diffrn_radiation_source 'fine-focus sealed tube'
_diffrn_radiation_type MoK\a
_diffrn_radiation_wavelength 0.71073
_diffrn_reflns_av_R_equivalents 0.0616
_diffrn_reflns_av_sigmaI/netI 0.0225
_diffrn_reflns_limit_h_max 30
_diffrn_reflns_limit_h_min -31
_diffrn_reflns_limit_k_max 31
_diffrn_reflns_limit_k_min -31
_diffrn_reflns_limit_l_max 58
_diffrn_reflns_limit_l_min -58
_diffrn_reflns_number 224245
_diffrn_reflns_theta_full 27.92
_diffrn_reflns_theta_max 27.92
_diffrn_reflns_theta_min 1.09
_exptl_absorpt_coefficient_mu 3.080
_exptl_absorpt_correction_T_max 1.000
_exptl_absorpt_correction_T_min 0.886
_exptl_absorpt_correction_type multi-scan
_exptl_absorpt_process_details SADABS
_exptl_crystal_colour pink
_exptl_crystal_density_diffrn 1.931
_exptl_crystal_density_method 'not measured'
_exptl_crystal_description prism
_exptl_crystal_F_000 12174
_exptl_crystal_size_max 0.22
_exptl_crystal_size_mid 0.16
_exptl_crystal_size_min 0.16
_platon_squeeze_details
;
;
_refine_diff_density_max 1.301
_refine_diff_density_min -2.669
_refine_diff_density_rms 0.129
_refine_ls_abs_structure_details 'Flack H D (1983), Acta Cryst. A39, 876-881'
_refine_ls_abs_structure_Flack -0.01(2)
_refine_ls_extinction_method none
_refine_ls_goodness_of_fit_ref 1.051
_refine_ls_hydrogen_treatment constr
_refine_ls_matrix_type full
_refine_ls_number_parameters 498
_refine_ls_number_reflns 11547
_refine_ls_number_restraints 38
_refine_ls_restrained_S_all 1.051
_refine_ls_R_factor_all 0.0314
_refine_ls_R_factor_gt 0.0294
_refine_ls_shift/su_max 0.009
_refine_ls_shift/su_mean 0.000
_refine_ls_structure_factor_coef Fsqd
_refine_ls_weighting_details 'calc w=1/[\s^2^(Fo^2^)+(0.0571P)^2^+58.5323P] where P=(Fo^2^+2Fc^2^)/3'
_refine_ls_weighting_scheme calc
_refine_ls_wR_factor_gt 0.0826
_refine_ls_wR_factor_ref 0.0839
_reflns_number_gt 10919
_reflns_number_total 11547
_reflns_threshold_expression >2sigma(I)
_cod_data_source_file c2dt30341h.txt
_cod_data_source_block rbcocl_sq
_cod_original_sg_symbol_H-M 'R 32'
_cod_database_code 7019740

loop_
_symmetry_equiv_pos_as_xyz
'x, y, z'
'-y, x-y, z'
'-x+y, -x, z'
'y, x, -z'
'x-y, -y, -z'
'-x, -x+y, -z'
'x+2/3, y+1/3, z+1/3'
'-y+2/3, x-y+1/3, z+1/3'
'-x+y+2/3, -x+1/3, z+1/3'
'y+2/3, x+1/3, -z+1/3'
'x-y+2/3, -y+1/3, -z+1/3'
'-x+2/3, -x+y+1/3, -z+1/3'
'x+1/3, y+2/3, z+2/3'
'-y+1/3, x-y+2/3, z+2/3'
'-x+y+1/3, -x+2/3, z+2/3'
'y+1/3, x+2/3, -z+2/3'
'x-y+1/3, -y+2/3, -z+2/3'
'-x+1/3, -x+y+2/3, -z+2/3'

loop_
_atom_site_label
_atom_site_type_symbol
_atom_site_fract_x
_atom_site_fract_y
_atom_site_fract_z
_atom_site_U_iso_or_equiv
_atom_site_adp_type
_atom_site_occupancy
_atom_site_symmetry_multiplicity
_atom_site_calc_flag
_atom_site_refinement_flags
_atom_site_disorder_assembly
_atom_site_disorder_group
Sb1 Sb 0.343458(14) 0.748686(13) 0.932505(6) 0.02084(6) Uani 1 1 d . . .
Sb2 Sb 0.350665(14) 0.827627(13) 0.989376(6) 0.02161(6) Uani 1 1 d . . .
Sb3 Sb 0.422817(14) 0.818842(14) 1.047587(6) 0.02330(7) Uani 1 1 d . . .
Sb4 Sb 0.268642(15) 0.755078(15) 1.047743(6) 0.02389(7) Uani 1 1 d . . .
Co1 Co 0.3333 0.6667 1.00451(4) 0.0630(5) Uani 1 3 d S . .
Co2 Co 0.3333 0.6667 1.09280(2) 0.0238(2) Uani 1 3 d S . .
Co3 Co 0.49967(3) 0.81402(3) 0.974444(13) 0.02161(12) Uani 1 1 d . . .
Cl1 Cl 0.36460(11) 1.06200(8) 0.90487(5) 0.0748(7) Uani 1 1 d . . .
Cl2 Cl 0.39095(13) 0.97392(13) 0.83306(5) 0.0887(8) Uani 1 1 d . . .
Cl3 Cl 0.65626(13) 1.04481(11) 1.13131(5) 0.0931(9) Uani 1 1 d . . .
Cl4 Cl 0.07071(18) 0.80822(19) 1.13142(8) 0.1309(14) Uani 1 1 d . . .
O1 O 0.34279(15) 0.75643(15) 1.02046(7) 0.0226(6) Uani 1 1 d . . .
O2 O 0.3333 0.6667 0.95624(13) 0.0244(11) Uani 1 3 d S . .
O3 O 0.28444(15) 0.75445(15) 0.96359(6) 0.0221(6) Uani 1 1 d . . .
O4 O 0.40745(16) 0.80584(16) 0.96377(6) 0.0239(6) Uani 1 1 d . . .
O5 O 0.47907(17) 0.79693(16) 1.02182(7) 0.0256(6) Uani 1 1 d . . .
O6 O 0.28145(16) 0.82078(16) 1.01698(7) 0.0256(6) Uani 1 1 d . . .
O7 O 0.34820(16) 0.81128(17) 1.07099(7) 0.0280(7) Uani 1 1 d . . .
O8 O 0.42491(17) 0.87988(15) 1.01642(7) 0.0251(6) Uani 1 1 d . . .
O9 O 0.26109(16) 0.67532(16) 1.06815(7) 0.0258(7) Uani 1 1 d . . .
O10 O 0.26703(16) 0.67677(16) 0.91250(7) 0.0255(7) Uani 1 1 d . . .
C11 C 0.3566(2) 0.9051(2) 0.96426(10) 0.0273(9) Uani 1 1 d . . .
C12 C 0.4109(3) 0.9657(3) 0.96328(12) 0.0346(11) Uani 1 1 d . . .
H12 H 0.4477 0.9747 0.9752 0.042 Uiso 1 1 calc R . .
C13 C 0.4127(3) 1.0142(3) 0.94498(13) 0.0418(13) Uani 1 1 d . . .
H13 H 0.4502 1.0563 0.9447 0.050 Uiso 1 1 calc R . .
C14 C 0.3610(3) 1.0010(3) 0.92780(13) 0.0423(13) Uani 1 1 d . . .
C15 C 0.3048(3) 0.9397(3) 0.92769(13) 0.0424(13) Uani 1 1 d . . .
H15 H 0.2690 0.9314 0.9153 0.051 Uiso 1 1 calc R . .
C16 C 0.3024(3) 0.8920(3) 0.94560(11) 0.0339(10) Uani 1 1 d . . .
H16 H 0.2646 0.8501 0.9457 0.041 Uiso 1 1 calc R . .
C21 C 0.3563(3) 0.8208(2) 0.90127(10) 0.0282(9) Uani 1 1 d . . .
C22 C 0.3072(3) 0.8110(3) 0.88111(12) 0.0425(13) Uani 1 1 d . . .
H22 H 0.2665 0.7718 0.8818 0.051 Uiso 1 1 calc R . .
C23 C 0.3174(4) 0.8576(4) 0.86039(14) 0.0523(16) Uani 1 1 d . . .
H23 H 0.2838 0.8514 0.8469 0.063 Uiso 1 1 calc R . .
C24 C 0.3781(4) 0.9148(3) 0.85933(13) 0.0484(15) Uani 1 1 d . . .
C25 C 0.4258(3) 0.9246(3) 0.87840(16) 0.0509(16) Uani 1 1 d . . .
H25 H 0.4667 0.9635 0.8771 0.061 Uiso 1 1 calc R . .
C26 C 0.4161(3) 0.8784(3) 0.90017(13) 0.0392(12) Uani 1 1 d . . .
H26 H 0.4496 0.8861 0.9140 0.047 Uiso 1 1 calc R . .
C31 C 0.4944(3) 0.8921(2) 1.07452(10) 0.0298(10) Uani 1 1 d . . .
C32 C 0.4980(3) 0.8811(3) 1.10535(12) 0.0493(15) Uani 1 1 d . . .
H32 H 0.4668 0.8412 1.1142 0.059 Uiso 1 1 calc R . .
C33 C 0.5469(4) 0.9287(4) 1.12257(13) 0.0566(18) Uani 1 1 d . . .
H33 H 0.5486 0.9217 1.1434 0.068 Uiso 1 1 calc R . .
C34 C 0.5929(3) 0.9859(3) 1.10992(13) 0.0494(15) Uani 1 1 d . . .
C35 C 0.5876(4) 1.0003(3) 1.08047(15) 0.0535(16) Uani 1 1 d . . .
H35 H 0.6171 1.0417 1.0723 0.064 Uiso 1 1 calc R . .
C36 C 0.5382(3) 0.9530(3) 1.06294(13) 0.0459(14) Uani 1 1 d . . .
H36 H 0.5342 0.9625 1.0426 0.055 Uiso 1 1 calc R . .
C41 C 0.2034(3) 0.7690(3) 1.07479(12) 0.0356(11) Uani 1 1 d . . .
C42 C 0.2166(4) 0.7824(4) 1.10508(13) 0.0515(15) Uani 1 1 d . . .
H42 H 0.2540 0.7842 1.1138 0.062 Uiso 1 1 calc R . .
C43 C 0.1736(5) 0.7932(4) 1.12258(17) 0.070(2) Uani 1 1 d . . .
H43 H 0.1813 0.8017 1.1434 0.084 Uiso 1 1 calc R . .
C44 C 0.1204(5) 0.7913(4) 1.1093(2) 0.072(2) Uani 1 1 d . . .
C45 C 0.1024(5) 0.7703(6) 1.0805(2) 0.091(3) Uani 1 1 d . . .
H45 H 0.0619 0.7625 1.0727 0.110 Uiso 1 1 calc R . .
C46 C 0.1465(4) 0.7604(6) 1.06256(18) 0.076(3) Uani 1 1 d . . .
H46 H 0.1365 0.7479 1.0422 0.091 Uiso 1 1 calc R . .
Cl5 Cl 0.4413(2) 0.7746(2) 1.1667 0.0757(13) Uani 0.65 2 d SP . .
Cl6 Cl 0.6793(3) 1.0000 1.0000 0.088(2) Uani 0.51 2 d SPU A 1
Cl6A Cl 0.6556(9) 1.0000 1.0000 0.088(2) Uani 0.17 2 d SPU B 2
OW1 O 0.3389(2) 0.7413(2) 1.12078(8) 0.0424(9) Uani 1 1 d . . .
OW2 O 0.52653(19) 0.83661(18) 0.92935(8) 0.0368(8) Uani 1 1 d . . .
OW3 O 0.53225(19) 0.91265(19) 0.98241(8) 0.0365(8) Uani 1 1 d . . .
OW4 O 0.5947(2) 0.8325(2) 0.98347(9) 0.0407(9) Uani 1 1 d . . .
OW5 O 0.2563(4) 0.9308(5) 1.01379(18) 0.104(2) Uani 1 1 d . . .
OW6 O 0.7032(12) 0.8528(15) 0.8584(6) 0.207(11) Uiso 0.65 1 d P . .
OW6A O 0.7112(19) 0.891(3) 0.8485(11) 0.24(3) Uiso 0.35 1 d P C 6
OW7 O 0.3333 0.6667 0.8533(3) 0.166(8) Uani 1 3 d SU . .
OW8 O 0.6634(5) 0.8621(5) 0.9225(2) 0.049(2) Uiso 0.50 1 d P D 3
OW8A O 0.6370(5) 0.8420(5) 0.9108(2) 0.055(2) Uiso 0.50 1 d P E 4
OW9 O 0.2724(11) 1.1112(11) 1.0364(5) 0.123(6) Uiso 0.50 1 d P . .
OW9A O 0.2402(10) 1.0755(10) 1.0246(4) 0.115(6) Uiso 0.50 1 d P F 5
OW10 O 0.1855(12) 0.9886(11) 1.1127(3) 0.259(10) Uani 1 1 d U . .
OW11 O 0.1870(6) 0.9687(7) 1.0547(3) 0.170(5) Uani 1 1 d U . .
OW12 O 0.7347(10) 0.9444(9) 0.9550(3) 0.231(8) Uani 1 1 d U . .

loop_
_atom_site_aniso_label
_atom_site_aniso_U_11
_atom_site_aniso_U_22
_atom_site_aniso_U_33
_atom_site_aniso_U_23
_atom_site_aniso_U_13
_atom_site_aniso_U_12
Sb1 0.02323(14) 0.02248(14) 0.01686(12) 0.00106(9) -0.00054(10) 0.01146(11)
Sb2 0.02412(14) 0.02093(13) 0.02073(12) -0.00097(10) -0.00117(10) 0.01198(12)
Sb3 0.02694(15) 0.02371(14) 0.01875(12) -0.00272(10) -0.00219(10) 0.01228(12)
Sb4 0.02729(15) 0.02601(15) 0.01967(12) -0.00350(10) 0.00084(10) 0.01431(12)
Co1 0.0642(7) 0.0642(7) 0.0604(10) 0.000 0.000 0.0321(4)
Co2 0.0289(3) 0.0289(3) 0.0137(4) 0.000 0.000 0.01443(16)
Co3 0.0224(3) 0.0204(3) 0.0209(3) 0.0005(2) -0.0003(2) 0.0098(2)
Cl1 0.0833(13) 0.0372(8) 0.0843(12) 0.0184(8) -0.0422(11) 0.0155(8)
Cl2 0.0969(16) 0.0928(16) 0.0890(15) 0.0668(13) 0.0255(12) 0.0567(14)
Cl3 0.1010(17) 0.0661(12) 0.0588(11) -0.0130(9) -0.0517(12) 0.0017(11)
Cl4 0.132(3) 0.150(3) 0.138(3) -0.008(2) 0.079(2) 0.092(2)
O1 0.0250(15) 0.0277(15) 0.0142(12) 0.0006(11) 0.0001(11) 0.0125(13)
O2 0.0196(16) 0.0196(16) 0.034(3) 0.000 0.000 0.0098(8)
O3 0.0221(15) 0.0215(15) 0.0221(14) -0.0005(11) 0.0008(11) 0.0103(13)
O4 0.0232(15) 0.0265(16) 0.0208(13) -0.0019(11) -0.0012(11) 0.0116(13)
O5 0.0286(16) 0.0291(16) 0.0190(13) 0.0032(12) 0.0007(12) 0.0143(14)
O6 0.0276(16) 0.0282(16) 0.0249(14) -0.0014(12) 0.0020(12) 0.0168(14)
O7 0.0309(18) 0.0333(17) 0.0218(14) -0.0061(13) -0.0036(12) 0.0176(15)
O8 0.0309(17) 0.0208(15) 0.0235(14) -0.0016(12) -0.0045(12) 0.0127(13)
O9 0.0283(16) 0.0259(16) 0.0203(15) 0.0019(11) 0.0013(11) 0.0114(13)
O10 0.0245(15) 0.0267(16) 0.0231(15) 0.0007(12) -0.0024(11) 0.0111(13)
C11 0.030(2) 0.026(2) 0.026(2) 0.0009(16) -0.0032(17) 0.0147(19)
C12 0.035(3) 0.029(2) 0.036(2) -0.0013(19) -0.009(2) 0.014(2)
C13 0.041(3) 0.026(2) 0.045(3) 0.007(2) -0.008(2) 0.008(2)
C14 0.058(4) 0.027(3) 0.038(3) 0.004(2) -0.014(2) 0.018(3)
C15 0.045(3) 0.041(3) 0.044(3) -0.006(2) -0.019(2) 0.024(3)
C16 0.030(2) 0.028(2) 0.040(3) 0.0023(19) -0.002(2) 0.011(2)
C21 0.038(3) 0.028(2) 0.022(2) 0.0050(16) 0.0024(17) 0.020(2)
C22 0.046(3) 0.044(3) 0.035(3) 0.006(2) -0.006(2) 0.021(3)
C23 0.061(4) 0.067(4) 0.041(3) 0.019(3) 0.000(3) 0.041(4)
C24 0.066(4) 0.049(3) 0.040(3) 0.024(3) 0.012(3) 0.036(3)
C25 0.043(3) 0.041(3) 0.066(4) 0.026(3) 0.014(3) 0.019(3)
C26 0.035(3) 0.035(3) 0.047(3) 0.012(2) 0.002(2) 0.017(2)
C31 0.033(2) 0.030(2) 0.025(2) -0.0060(17) -0.0075(18) 0.015(2)
C32 0.046(3) 0.054(4) 0.028(3) 0.003(2) -0.003(2) 0.010(3)
C33 0.074(5) 0.057(4) 0.026(3) -0.005(2) -0.019(3) 0.023(4)
C34 0.055(4) 0.043(3) 0.033(3) -0.011(2) -0.018(3) 0.012(3)
C35 0.057(4) 0.040(3) 0.049(3) 0.000(3) -0.013(3) 0.013(3)
C36 0.039(3) 0.048(3) 0.033(3) 0.003(2) -0.007(2) 0.009(3)
C41 0.031(3) 0.035(3) 0.037(3) -0.002(2) 0.014(2) 0.014(2)
C42 0.063(4) 0.061(4) 0.035(3) -0.003(3) 0.012(3) 0.035(3)
C43 0.092(6) 0.067(5) 0.047(4) -0.002(3) 0.034(4) 0.037(5)
C44 0.077(6) 0.075(5) 0.077(5) 0.002(4) 0.045(5) 0.047(5)
C45 0.077(6) 0.135(10) 0.095(7) -0.017(6) 0.015(5) 0.077(7)
C46 0.072(5) 0.126(8) 0.053(4) -0.021(5) 0.000(4) 0.067(6)
Cl5 0.0758(18) 0.0758(18) 0.0415(18) 0.0058(11) -0.0058(11) 0.012(2)
Cl6 0.066(3) 0.134(6) 0.085(3) 0.012(3) 0.0059(17) 0.067(3)
Cl6A 0.066(3) 0.134(6) 0.085(3) 0.012(3) 0.0059(17) 0.067(3)
OW1 0.046(2) 0.048(2) 0.0279(17) 0.0004(15) -0.0019(15) 0.0197(19)
OW2 0.040(2) 0.0324(19) 0.0359(18) 0.0009(14) 0.0046(15) 0.0166(17)
OW3 0.041(2) 0.0345(19) 0.0314(17) 0.0011(14) 0.0006(15) 0.0171(17)
OW4 0.043(2) 0.044(2) 0.040(2) -0.0001(16) -0.0014(16) 0.0251(19)
OW5 0.113(6) 0.129(7) 0.096(5) -0.022(5) -0.007(4) 0.081(6)
OW7 0.223(13) 0.223(13) 0.051(6) 0.000 0.000 0.112(7)
OW10 0.44(3) 0.33(2) 0.153(11) -0.052(14) -0.029(15) 0.30(2)
OW11 0.147(10) 0.214(14) 0.188(11) -0.037(10) -0.010(8) 0.120(10)
OW12 0.33(2) 0.240(17) 0.194(12) 0.117(12) 0.120(14) 0.192(17)

loop_
_atom_type_symbol
_atom_type_description
_atom_type_scat_dispersion_real
_atom_type_scat_dispersion_imag
_atom_type_scat_source
C C 0.0033 0.0016 'International Tables Vol C Tables 4.2.6.8 and 6.1.1.4'
H H 0.0000 0.0000 'International Tables Vol C Tables 4.2.6.8 and 6.1.1.4'
O O 0.0106 0.0060 'International Tables Vol C Tables 4.2.6.8 and 6.1.1.4'
Cl Cl 0.1484 0.1585 'International Tables Vol C Tables 4.2.6.8 and 6.1.1.4'
Co Co 0.3494 0.9721 'International Tables Vol C Tables 4.2.6.8 and 6.1.1.4'
Sb Sb -0.5866 1.5461 'International Tables Vol C Tables 4.2.6.8 and 6.1.1.4'

loop_
_geom_angle_atom_site_label_1
_geom_angle_atom_site_label_2
_geom_angle_atom_site_label_3
_geom_angle
_geom_angle_site_symmetry_1
_geom_angle_site_symmetry_3
O10 Sb1 O10 96.06(19) . 3_565
O10 Sb1 O4 162.73(13) . .
O10 Sb1 O4 92.06(13) 3_565 .
O10 Sb1 O3 90.01(13) . .
O10 Sb1 O3 162.61(13) 3_565 .
O4 Sb1 O3 78.11(13) . .
O10 Sb1 C21 95.78(17) . .
O10 Sb1 C21 92.82(16) 3_565 .
O4 Sb1 C21 99.02(17) . .
O3 Sb1 C21 102.79(15) . .
O10 Sb1 O2 78.38(13) . .
O10 Sb1 O2 77.88(13) 3_565 .
O4 Sb1 O2 88.50(14) . .
O3 Sb1 O2 87.46(13) . .
C21 Sb1 O2 168.30(18) . .
O10 Sb1 Sb2 129.76(10) . .
O10 Sb1 Sb2 131.73(10) 3_565 .
O4 Sb1 Sb2 39.70(9) . .
O3 Sb1 Sb2 39.75(9) . .
C21 Sb1 Sb2 96.17(13) . .
O2 Sb1 Sb2 95.34(13) . .
O10 Sb1 Sb1 37.02(9) . 2_665
O10 Sb1 Sb1 86.51(9) 3_565 2_665
O4 Sb1 Sb1 128.96(9) . 2_665
O3 Sb1 Sb1 88.62(9) . 2_665
C21 Sb1 Sb1 132.01(14) . 2_665
O2 Sb1 Sb1 41.36(9) . 2_665
Sb2 Sb1 Sb1 119.413(9) . 2_665
O10 Sb1 Sb1 86.89(10) . 3_565
O10 Sb1 Sb1 36.52(9) 3_565 3_565
O4 Sb1 Sb1 90.66(9) . 3_565
O3 Sb1 Sb1 128.21(9) . 3_565
C21 Sb1 Sb1 128.96(13) . 3_565
O2 Sb1 Sb1 41.36(9) . 3_565
Sb2 Sb1 Sb1 120.590(9) . 3_565
Sb1 Sb1 Sb1 60.0 2_665 3_565
O8 Sb2 O6 96.56(14) . .
O8 Sb2 O3 162.28(13) . .
O6 Sb2 O3 91.49(13) . .
O8 Sb2 O4 90.32(13) . .
O6 Sb2 O4 162.92(13) . .
O3 Sb2 O4 77.90(13) . .
O8 Sb2 C11 97.33(16) . .
O6 Sb2 C11 95.32(16) . .
O3 Sb2 C11 97.60(16) . .
O4 Sb2 C11 99.29(16) . .
O8 Sb2 O1 78.29(12) . .
O6 Sb2 O1 77.92(13) . .
O3 Sb2 O1 88.06(12) . .
O4 Sb2 O1 88.26(12) . .
C11 Sb2 O1 171.35(15) . .
O8 Sb2 Sb1 129.71(10) . .
O6 Sb2 Sb1 131.32(10) . .
O3 Sb2 Sb1 39.84(9) . .
O4 Sb2 Sb1 39.39(9) . .
C11 Sb2 Sb1 92.99(13) . .
O1 Sb2 Sb1 95.54(8) . .
O8 Sb2 Sb3 37.03(9) . .
O6 Sb2 Sb3 86.53(9) . .
O3 Sb2 Sb3 128.51(9) . .
O4 Sb2 Sb3 89.67(9) . .
C11 Sb2 Sb3 133.84(13) . .
O1 Sb2 Sb3 41.27(8) . .
Sb1 Sb2 Sb3 119.788(11) . .
O8 Sb2 Sb4 87.31(9) . .
O6 Sb2 Sb4 36.54(9) . .
O3 Sb2 Sb4 89.87(8) . .
O4 Sb2 Sb4 128.89(9) . .
C11 Sb2 Sb4 131.65(14) . .
O1 Sb2 Sb4 41.38(8) . .
Sb1 Sb2 Sb4 120.377(11) . .
Sb3 Sb2 Sb4 60.066(9) . .
O7 Sb3 O8 97.43(14) . .
O7 Sb3 O5 162.17(14) . .
O8 Sb3 O5 90.63(13) . .
O7 Sb3 O9 90.58(14) . 3_565
O8 Sb3 O9 162.37(12) . 3_565
O5 Sb3 O9 77.62(13) . 3_565
O7 Sb3 C31 95.20(17) . .
O8 Sb3 C31 94.69(17) . .
O5 Sb3 C31 99.98(17) . .
O9 Sb3 C31 100.23(17) 3_565 .
O7 Sb3 O1 77.78(13) . .
O8 Sb3 O1 78.28(13) . .
O5 Sb3 O1 88.40(13) . .
O9 Sb3 O1 88.17(13) 3_565 .
C31 Sb3 O1 169.19(17) . .
O7 Sb3 Sb4 130.22(10) . 3_565
O8 Sb3 Sb4 129.94(9) . 3_565
O5 Sb3 Sb4 39.31(9) . 3_565
O9 Sb3 Sb4 39.65(9) 3_565 3_565
C31 Sb3 Sb4 95.11(14) . 3_565
O1 Sb3 Sb4 95.71(9) . 3_565
O7 Sb3 Sb2 87.10(9) . .
O8 Sb3 Sb2 36.76(9) . .
O5 Sb3 Sb2 89.97(9) . .
O9 Sb3 Sb2 128.86(9) 3_565 .
C31 Sb3 Sb2 130.87(14) . .
O1 Sb3 Sb2 41.52(8) . .
Sb4 Sb3 Sb2 120.160(11) 3_565 .
O7 Sb3 Sb4 36.35(9) . .
O8 Sb3 Sb4 87.25(10) . .
O5 Sb3 Sb4 129.06(10) . .
O9 Sb3 Sb4 90.02(10) 3_565 .
C31 Sb3 Sb4 130.92(15) . .
O1 Sb3 Sb4 41.45(8) . .
Sb4 Sb3 Sb4 120.488(14) 3_565 .
Sb2 Sb3 Sb4 60.226(9) . .
O7 Sb4 O6 96.49(15) . .
O7 Sb4 O5 161.47(14) . 2_665
O6 Sb4 O5 91.59(14) . 2_665
O7 Sb4 O9 90.20(14) . .
O6 Sb4 O9 162.31(13) . .
O5 Sb4 O9 77.60(14) 2_665 .
O7 Sb4 C41 97.04(18) . .
O6 Sb4 C41 96.21(18) . .
O5 Sb4 C41 98.63(18) 2_665 .
O9 Sb4 C41 99.20(18) . .
O7 Sb4 O1 77.60(13) . .
O6 Sb4 O1 78.01(13) . .
O5 Sb4 O1 87.86(13) 2_665 .
O9 Sb4 O1 87.53(13) . .
C41 Sb4 O1 171.48(17) . .
O7 Sb4 Sb3 129.78(10) . 2_665
O6 Sb4 Sb3 130.92(10) . 2_665
O5 Sb4 Sb3 39.35(9) 2_665 2_665
O9 Sb4 Sb3 39.60(9) . 2_665
C41 Sb4 Sb3 93.57(15) . 2_665
O1 Sb4 Sb3 94.95(9) . 2_665
O7 Sb4 Sb3 36.56(10) . .
O6 Sb4 Sb3 86.38(10) . .
O5 Sb4 Sb3 128.12(10) 2_665 .
O9 Sb4 Sb3 89.36(9) . .
C41 Sb4 Sb3 133.15(16) . .
O1 Sb4 Sb3 41.06(8) . .
Sb3 Sb4 Sb3 119.511(14) 2_665 .
O7 Sb4 Sb2 86.80(10) . .
O6 Sb4 Sb2 36.77(9) . .
O5 Sb4 Sb2 89.80(9) 2_665 .
O9 Sb4 Sb2 128.01(9) . .
C41 Sb4 Sb2 132.69(16) . .
O1 Sb4 Sb2 41.24(8) . .
Sb3 Sb4 Sb2 119.646(11) 2_665 .
Sb3 Sb4 Sb2 59.708(9) . .
O1 Co1 O1 109.62(9) . 2_665
O1 Co1 O1 109.62(9) . 3_565
O1 Co1 O1 109.62(9) 2_665 3_565
O1 Co1 O2 109.33(9) . .
O1 Co1 O2 109.33(9) 2_665 .
O1 Co1 O2 109.33(9) 3_565 .
OW1 Co2 OW1 88.78(16) . 2_665
OW1 Co2 OW1 88.78(16) . 3_565
OW1 Co2 OW1 88.78(16) 2_665 3_565
OW1 Co2 O9 86.56(14) . .
OW1 Co2 O9 88.64(14) 2_665 .
OW1 Co2 O9 174.73(14) 3_565 .
OW1 Co2 O9 88.64(14) . 3_565
OW1 Co2 O9 174.72(14) 2_665 3_565
OW1 Co2 O9 86.56(14) 3_565 3_565
O9 Co2 O9 95.80(12) . 3_565
OW1 Co2 O9 174.72(14) . 2_665
OW1 Co2 O9 86.56(14) 2_665 2_665
OW1 Co2 O9 88.64(14) 3_565 2_665
O9 Co2 O9 95.80(12) . 2_665
O9 Co2 O9 95.80(12) 3_565 2_665
OW3 Co3 OW2 88.95(15) . .
OW3 Co3 OW4 88.63(16) . .
OW2 Co3 OW4 88.45(16) . .
OW3 Co3 O3 176.18(14) . 3_565
OW2 Co3 O3 87.38(13) . 3_565
OW4 Co3 O3 90.25(14) . 3_565
OW3 Co3 O4 85.92(14) . .
OW2 Co3 O4 88.66(14) . .
OW4 Co3 O4 173.87(15) . .
O3 Co3 O4 95.02(13) 3_565 .
OW3 Co3 O5 88.08(14) . .
OW2 Co3 O5 175.66(15) . .
OW4 Co3 O5 88.32(14) . .
O3 Co3 O5 95.53(12) 3_565 .
O4 Co3 O5 94.28(12) . .
Sb3 O1 Sb2 97.21(13) . .
Sb3 O1 Sb4 97.50(12) . .
Sb2 O1 Sb4 97.38(13) . .
Sb3 O1 Co1 119.79(15) . .
Sb2 O1 Co1 119.85(14) . .
Sb4 O1 Co1 119.94(15) . .
Sb1 O2 Sb1 97.27(17) . 2_665
Sb1 O2 Sb1 97.27(17) . 3_565
Sb1 O2 Sb1 97.27(17) 2_665 3_565
Sb1 O2 Co1 119.93(13) . .
Sb1 O2 Co1 119.93(13) 2_665 .
Sb1 O2 Co1 119.93(13) 3_565 .
Sb2 O3 Sb1 100.41(13) . .
Sb2 O3 Co3 127.82(15) . 2_665
Sb1 O3 Co3 129.38(15) . 2_665
Sb1 O4 Sb2 100.90(14) . .
Sb1 O4 Co3 127.32(16) . .
Sb2 O4 Co3 129.09(14) . .
Sb4 O5 Sb3 101.34(13) 3_565 .
Sb4 O5 Co3 127.37(17) 3_565 .
Sb3 O5 Co3 128.72(16) . .
Sb4 O6 Sb2 106.69(15) . .
Sb4 O7 Sb3 107.09(14) . .
Sb2 O8 Sb3 106.21(15) . .
Sb3 O9 Sb4 100.75(14) 2_665 .
Sb3 O9 Co2 128.01(16) 2_665 .
Sb4 O9 Co2 128.47(16) . .
Sb1 O10 Sb1 106.46(15) . 2_665
C12 C11 C16 118.8(5) . .
C12 C11 Sb2 123.5(4) . .
C16 C11 Sb2 117.5(4) . .
C11 C12 C13 120.6(5) . .
C14 C13 C12 119.6(5) . .
C13 C14 C15 121.9(5) . .
C13 C14 Cl1 118.8(5) . .
C15 C14 Cl1 119.2(4) . .
C16 C15 C14 119.0(5) . .
C15 C16 C11 120.1(5) . .
C26 C21 C22 119.7(5) . .
C26 C21 Sb1 118.8(4) . .
C22 C21 Sb1 121.4(4) . .
C23 C22 C21 120.4(6) . .
C22 C23 C24 119.1(6) . .
C25 C24 C23 121.1(5) . .
C25 C24 Cl2 119.8(5) . .
C23 C24 Cl2 119.0(5) . .
C24 C25 C26 120.8(6) . .
C25 C26 C21 118.8(6) . .
C36 C31 C32 118.1(5) . .
C36 C31 Sb3 121.6(4) . .
C32 C31 Sb3 120.3(4) . .
C33 C32 C31 119.7(6) . .
C34 C33 C32 120.7(5) . .
C33 C34 C35 120.8(6) . .
C33 C34 Cl3 120.8(4) . .
C35 C34 Cl3 118.2(5) . .
C34 C35 C36 118.8(6) . .
C35 C36 C31 121.4(5) . .
C46 C41 C42 120.8(6) . .
C46 C41 Sb4 119.5(4) . .
C42 C41 Sb4 119.5(5) . .
C41 C42 C43 118.8(7) . .
C44 C43 C42 119.5(7) . .
C45 C44 C43 122.1(7) . .
C45 C44 Cl4 119.7(8) . .
C43 C44 Cl4 117.8(7) . .
C44 C45 C46 117.8(9) . .
C41 C46 C45 120.0(7) . .

loop_
_geom_bond_atom_site_label_1
_geom_bond_atom_site_label_2
_geom_bond_distance
_geom_bond_site_symmetry_2
Sb1 O10 1.977(3) .
Sb1 O10 2.001(3) 3_565
Sb1 O4 2.009(3) .
Sb1 O3 2.025(3) .
Sb1 C21 2.109(4) .
Sb1 O2 2.123(3) .
Sb1 Sb2 3.1086(4) .
Sb1 Sb1 3.1865(5) 2_665
Sb1 Sb1 3.1865(5) 3_565
Sb2 O8 1.979(3) .
Sb2 O6 1.995(3) .
Sb2 O3 2.021(3) .
Sb2 O4 2.022(3) .
Sb2 C11 2.098(5) .
Sb2 O1 2.122(3) .
Sb2 Sb3 3.1756(4) .
Sb2 Sb4 3.1922(4) .
Sb3 O7 1.986(3) .
Sb3 O8 1.992(3) .
Sb3 O5 2.018(3) .
Sb3 O9 2.025(3) 3_565
Sb3 C31 2.098(5) .
Sb3 O1 2.111(3) .
Sb3 Sb4 3.1211(4) 3_565
Sb3 Sb4 3.1871(4) .
Sb4 O7 1.976(3) .
Sb4 O6 1.984(3) .
Sb4 O5 2.017(3) 2_665
Sb4 O9 2.027(3) .
Sb4 C41 2.116(5) .
Sb4 O1 2.128(3) .
Sb4 Sb3 3.1211(4) 2_665
Co1 O1 2.150(3) .
Co1 O1 2.150(3) 2_665
Co1 O1 2.150(3) 3_565
Co1 O2 2.154(6) .
Co2 OW1 2.118(4) .
Co2 OW1 2.118(4) 2_665
Co2 OW1 2.118(4) 3_565
Co2 O9 2.133(3) .
Co2 O9 2.133(3) 3_565
Co2 O9 2.133(3) 2_665
Co3 OW3 2.098(4) .
Co3 OW2 2.098(4) .
Co3 OW4 2.110(4) .
Co3 O3 2.134(3) 3_565
Co3 O4 2.153(3) .
Co3 O5 2.162(3) .
Cl1 C14 1.740(5) .
Cl2 C24 1.735(5) .
Cl3 C34 1.740(6) .
Cl4 C44 1.734(7) .
O2 Sb1 2.123(3) 2_665
O2 Sb1 2.123(3) 3_565
O3 Co3 2.134(3) 2_665
O5 Sb4 2.017(3) 3_565
O9 Sb3 2.025(3) 2_665
O10 Sb1 2.001(3) 2_665
C11 C12 1.371(7) .
C11 C16 1.432(7) .
C12 C13 1.397(7) .
C13 C14 1.344(8) .
C14 C15 1.400(9) .
C15 C16 1.362(8) .
C21 C26 1.397(8) .
C21 C22 1.397(7) .
C22 C23 1.368(8) .
C23 C24 1.404(10) .
C24 C25 1.340(10) .
C25 C26 1.396(8) .
C31 C36 1.392(8) .
C31 C32 1.410(7) .
C32 C33 1.380(9) .
C33 C34 1.368(10) .
C34 C35 1.380(9) .
C35 C36 1.390(9) .
C41 C46 1.376(10) .
C41 C42 1.388(8) .
C42 C43 1.407(10) .
C43 C44 1.378(14) .
C44 C45 1.364(14) .
C45 C46 1.428(11) .
OW6 OW6A 0.94(7) .
OW9 OW9A 0.97(2) .

loop_
_platon_squeeze_void_nr
_platon_squeeze_void_average_x
_platon_squeeze_void_average_y
_platon_squeeze_void_average_z
_platon_squeeze_void_volume
_platon_squeeze_void_count_electrons
1 0.000 0.000 0.000 1180.7 317.9
2 0.000 0.193 0.500 59.1 2.7
3 0.333 0.667 0.667 1182.0 318.0
4 0.141 0.474 0.167 59.8 2.6
5 0.193 1.000 0.500 59.2 2.6
6 0.333 0.859 0.167 59.8 2.6
7 0.667 0.333 0.333 1182.0 318.3
8 0.474 0.141 0.833 59.8 2.6
9 0.526 0.667 0.167 60.0 2.6
10 0.667 0.526 0.833 60.0 2.7
11 0.807 0.807 0.500 59.2 2.6
12 0.859 0.333 0.833 59.9 2.6
